data_4323687
loop_
_publ_author_name
'Katja Heinze'
'Gottfried Huttner'
'Laszlo Zsolnai'
'Peter Schober'

_publ_section_title
;
 Complexes of Cobalt(II) Chloride with the Tripodal Trisphosphane triphos:
 Solution Dynamics, Spin-Crossover, Reactivity, and Redox Activity
;
_journal_name_full 'Inorganic Chemistry'
_journal_page_first 5457
_journal_page_last 5469
_journal_paper_doi 10.1021/ic9705352
_journal_volume 36
_journal_year 1997
_chemical_formula_sum 'C71 H68 B Cl Co N3 P3'
_chemical_formula_weight 1161.38
_chemical_name_common 'compound 10*BPh4'
_chemical_name_systematic
;
       
 ?
       
;
_space_group_IT_number 2
_symmetry_cell_setting triclinic
_symmetry_space_group_name_Hall '-P 1'
_symmetry_space_group_name_H-M 'P -1'
_atom_sites_solution_hydrogens geom
_atom_sites_solution_primary direct
_atom_sites_solution_secondary difmap
_audit_creation_method SHELXL
_cell_angle_alpha 65.57(2)
_cell_angle_beta 72.27(2)
_cell_angle_gamma 81.95(2)
_cell_formula_units_Z 2
_cell_length_a 12.308(3)
_cell_length_b 16.249(5)
_cell_length_c 17.302(4)
_cell_measurement_temperature 200(2)
_cell_volume 3000.4(15)
_computing_structure_refinement 'SHELXL-93 (Sheldrick, 1993)'
_computing_structure_solution 'SHELXS-86 (Sheldrick, 1990)'
_diffrn_ambient_temperature 200
_diffrn_radiation_monochromator graphite
_diffrn_radiation_source 'fine-focus sealed tube'
_diffrn_radiation_type MoK\a
_diffrn_radiation_wavelength 0.71073
_diffrn_reflns_av_R_equivalents 0.0295
_diffrn_reflns_av_sigmaI/netI 0.0316
_diffrn_reflns_limit_h_max 15
_diffrn_reflns_limit_h_min 0
_diffrn_reflns_limit_k_max 18
_diffrn_reflns_limit_k_min -18
_diffrn_reflns_limit_l_max 21
_diffrn_reflns_limit_l_min -20
_diffrn_reflns_number 12055
_diffrn_reflns_theta_max 26.01
_diffrn_reflns_theta_min 1.98
_exptl_absorpt_coefficient_mu 0.456
_exptl_crystal_density_diffrn 1.285
_exptl_crystal_F_000 1218
_exptl_crystal_size_max 0.50
_exptl_crystal_size_mid 0.40
_exptl_crystal_size_min 0.20
_refine_diff_density_max 0.476
_refine_diff_density_min -0.471
_refine_diff_density_rms 0.061
_refine_ls_extinction_method none
_refine_ls_goodness_of_fit_all 1.042
_refine_ls_goodness_of_fit_obs 1.066
_refine_ls_matrix_type full
_refine_ls_number_parameters 893
_refine_ls_number_reflns 11489
_refine_ls_number_restraints 0
_refine_ls_restrained_S_all 1.044
_refine_ls_restrained_S_obs 1.066
_refine_ls_R_factor_all 0.0569
_refine_ls_R_factor_obs 0.0413
_refine_ls_shift/esd_max -0.050
_refine_ls_shift/esd_mean 0.001
_refine_ls_structure_factor_coef Fsqd
_refine_ls_weighting_details 'w=1/[\s^2^(Fo^2^)+(0.0588P)^2^+1.6756P] where P=(Fo^2^+2Fc^2^)/3'
_refine_ls_weighting_scheme calc
_refine_ls_wR_factor_all 0.1085
_refine_ls_wR_factor_obs 0.0989
_reflns_number_observed 9317
_reflns_number_total 11490
_reflns_observed_criterion >2sigma(I)
_cod_data_source_file ic9705352_10.cif
_cod_data_source_block kacn
_cod_depositor_comments
;
The following automatic conversions were performed:

'_refine_ls_weighting_scheme' value 'calc
w=1/[\s^2^(Fo^2^)+(0.0588P)^2^+1.6756P] where P=(Fo^2^+2Fc^2^)/3' was
changed to 'calc'. New tag '_refine_ls_weighting_details' was
created. The value of the new tag was set to
'w=1/[\s^2^(Fo^2^)+(0.0588P)^2^+1.6756P] where P=(Fo^2^+2Fc^2^)/3'.

Automatic conversion script
Id: cif_fix_values 3143 2015-03-26 13:38:13Z robertas 
;
_cod_original_cell_volume 3000.4(14)
_cod_database_code 4323687

loop_
_symmetry_equiv_pos_as_xyz
'x, y, z'
'-x, -y, -z'

loop_
_atom_site_aniso_label
_atom_site_aniso_U_11
_atom_site_aniso_U_22
_atom_site_aniso_U_33
_atom_site_aniso_U_23
_atom_site_aniso_U_13
_atom_site_aniso_U_12
Co1 0.01756(15) 0.0174(2) 0.01623(15) -0.00659(12) -0.00338(11) -0.00101(11)
Cl1 0.0239(3) 0.0275(3) 0.0334(3) -0.0190(3) -0.0072(2) 0.0033(2)
P1 0.0176(3) 0.0216(3) 0.0242(3) -0.0103(2) -0.0031(2) -0.0021(2)
P2 0.0224(3) 0.0182(3) 0.0166(3) -0.0063(2) -0.0061(2) 0.0000(2)
P3 0.0236(3) 0.0200(3) 0.0145(3) -0.0060(2) -0.0038(2) -0.0026(2)
N1 0.0239(10) 0.0219(10) 0.0188(9) -0.0090(8) -0.0040(8) -0.0006(8)
C1 0.0268(13) 0.0234(13) 0.0374(15) -0.0130(12) -0.0025(11) -0.0038(10)
C2 0.0358(14) 0.0200(13) 0.0318(13) -0.0102(11) -0.0164(11) 0.0023(10)
C3 0.0375(14) 0.0268(13) 0.0201(12) -0.0119(10) 0.0000(10) -0.0076(11)
C4 0.0255(11) 0.0186(11) 0.0204(11) -0.0085(9) -0.0048(9) -0.0020(9)
C5 0.0358(14) 0.0221(13) 0.0298(13) -0.0128(11) -0.0078(11) -0.0028(11)
C6 0.0276(13) 0.0290(13) 0.0238(12) -0.0086(11) -0.0056(10) -0.0009(10)
C7 0.0319(14) 0.042(2) 0.0312(14) -0.0184(13) -0.0008(11) -0.0010(12)
C8 0.0337(14) 0.049(2) 0.0253(13) -0.0137(12) 0.0031(11) -0.0131(13)
C9 0.042(2) 0.041(2) 0.0285(14) 0.0018(13) -0.0054(12) -0.0114(13)
C10 0.0259(13) 0.0322(14) 0.0345(14) -0.0063(12) -0.0061(11) -0.0017(11)
C11 0.0231(11) 0.0272(13) 0.0225(11) -0.0088(10) -0.0023(9) -0.0069(10)
C12 0.0265(12) 0.0331(14) 0.0233(12) -0.0101(11) -0.0075(10) -0.0037(10)
C13 0.0298(13) 0.037(2) 0.0268(13) -0.0075(11) -0.0088(10) 0.0011(11)
C14 0.0293(14) 0.063(2) 0.0264(13) -0.0143(13) -0.0103(11) -0.0001(13)
C15 0.0362(15) 0.067(2) 0.0360(15) -0.032(2) -0.0119(12) -0.0007(14)
C16 0.0275(13) 0.044(2) 0.0343(14) -0.0249(13) -0.0058(11) -0.0004(12)
C17 0.0173(11) 0.0344(14) 0.0200(11) -0.0112(10) -0.0002(9) -0.0039(9)
C18 0.0341(13) 0.0265(13) 0.0229(12) -0.0078(10) -0.0083(10) -0.0004(11)
C19 0.041(2) 0.041(2) 0.0237(13) -0.0143(12) -0.0041(11) -0.0012(12)
C20 0.051(2) 0.048(2) 0.0185(13) -0.0053(12) -0.0058(12) -0.0062(14)
C21 0.051(2) 0.035(2) 0.0229(13) 0.0014(12) -0.0115(12) -0.0001(13)
C22 0.0357(14) 0.0294(14) 0.0250(13) -0.0056(11) -0.0076(11) -0.0009(11)
C23 0.0240(11) 0.0248(12) 0.0184(11) -0.0040(9) -0.0058(9) -0.0066(9)
C24 0.0267(13) 0.0363(15) 0.0294(13) -0.0156(11) -0.0070(10) -0.0002(11)
C25 0.0336(14) 0.039(2) 0.0333(14) -0.0112(12) -0.0124(11) -0.0051(12)
C26 0.0238(14) 0.057(2) 0.048(2) -0.0157(15) -0.0111(12) -0.0033(13)
C27 0.0270(15) 0.077(3) 0.063(2) -0.040(2) -0.0016(14) 0.008(2)
C28 0.0291(14) 0.055(2) 0.048(2) -0.034(2) -0.0082(12) 0.0030(13)
C29 0.0252(12) 0.0202(11) 0.0170(11) -0.0023(9) -0.0068(9) 0.0008(9)
C30 0.0278(12) 0.0272(13) 0.0218(12) -0.0069(10) -0.0058(10) -0.0020(11)
C31 0.0299(13) 0.045(2) 0.0232(12) -0.0089(12) -0.0048(10) -0.0095(12)
C32 0.0227(13) 0.068(2) 0.0295(14) -0.0242(14) -0.0013(11) -0.0051(13)
C33 0.0302(15) 0.056(2) 0.058(2) -0.033(2) -0.0136(14) 0.0138(14)
C34 0.0319(14) 0.034(2) 0.040(2) -0.0162(13) -0.0114(12) 0.0051(12)
C35 0.0235(11) 0.0280(13) 0.0171(11) -0.0097(9) -0.0036(9) 0.0000(9)
C36 0.0269(12) 0.0310(14) 0.0245(12) -0.0086(11) -0.0065(10) -0.0012(10)
C37 0.0343(15) 0.034(2) 0.037(2) -0.0037(12) -0.0115(12) 0.0015(12)
C38 0.039(2) 0.050(2) 0.0278(14) 0.0004(13) -0.0174(12) -0.0077(13)
C39 0.050(2) 0.050(2) 0.0224(13) -0.0084(13) -0.0147(12) -0.0085(14)
C40 0.043(2) 0.037(2) 0.0206(12) -0.0101(11) -0.0094(11) -0.0058(12)
C41 0.0208(11) 0.0276(13) 0.0169(11) -0.0031(9) -0.0047(9) -0.0058(9)
C42 0.0265(12) 0.0238(12) 0.0223(11) -0.0099(10) -0.0051(9) -0.0004(10)
C43 0.034(2) 0.044(2) 0.043(2) -0.0148(15) -0.0079(13) -0.0156(13)
B1 0.0269(13) 0.0201(13) 0.0178(12) -0.0061(10) -0.0041(10) 0.0014(10)
C50 0.062(2) 0.0294(15) 0.0235(13) -0.0102(11) -0.0038(12) -0.0006(13)
C51 0.093(3) 0.029(2) 0.0237(14) -0.0045(12) -0.0102(15) -0.015(2)
C52 0.061(2) 0.056(2) 0.0197(13) -0.0124(13) 0.0035(13) -0.032(2)
C53 0.039(2) 0.072(2) 0.0283(14) -0.029(2) 0.0033(12) -0.0046(15)
C54 0.0376(15) 0.042(2) 0.0280(13) -0.0173(12) -0.0043(11) 0.0010(12)
C55 0.0265(12) 0.0277(13) 0.0211(11) -0.0117(10) -0.0038(9) -0.0040(10)
C56 0.0274(12) 0.0286(13) 0.0214(12) -0.0105(10) -0.0005(9) 0.0008(10)
C57 0.0363(14) 0.0307(14) 0.0286(13) -0.0109(11) -0.0067(11) -0.0062(11)
C58 0.046(2) 0.0257(13) 0.0274(13) -0.0140(11) -0.0119(11) 0.0059(11)
C59 0.0334(14) 0.0319(14) 0.0295(13) -0.0160(11) -0.0085(11) 0.0099(11)
C60 0.0290(12) 0.0281(13) 0.0225(12) -0.0112(10) -0.0080(10) 0.0030(10)
C61 0.0275(12) 0.0208(11) 0.0119(10) -0.0023(9) -0.0037(9) 0.0005(9)
C62 0.0305(13) 0.0329(14) 0.0243(12) -0.0160(11) -0.0047(10) 0.0038(11)
C63 0.0306(14) 0.052(2) 0.045(2) -0.0371(15) -0.0132(12) 0.0111(12)
C64 0.0273(13) 0.042(2) 0.061(2) -0.035(2) -0.0027(13) -0.0026(12)
C65 0.0326(14) 0.0322(15) 0.046(2) -0.0148(13) 0.0041(12) -0.0046(12)
C66 0.0329(14) 0.0278(14) 0.0301(13) -0.0082(11) -0.0042(11) 0.0003(11)
C67 0.0272(12) 0.0229(12) 0.0226(11) -0.0126(10) -0.0032(9) 0.0039(9)
C68 0.0311(13) 0.0287(14) 0.0362(14) -0.0137(11) -0.0079(11) 0.0022(11)
C69 0.0367(15) 0.0264(14) 0.046(2) -0.0156(12) -0.0047(12) 0.0038(11)
C70 0.0359(15) 0.0308(15) 0.044(2) -0.0064(13) -0.0089(13) 0.0131(12)
C71 0.044(2) 0.044(2) 0.039(2) -0.0128(13) -0.0196(13) 0.0110(13)
C72 0.0365(14) 0.0320(14) 0.0304(13) -0.0137(11) -0.0103(11) 0.0058(11)
C73 0.0245(12) 0.0260(13) 0.0203(11) -0.0085(10) 0.0002(9) -0.0010(10)
N2 0.171(4) 0.047(2) 0.064(2) -0.020(2) -0.044(2) 0.032(2)
C44 0.072(2) 0.040(2) 0.035(2) -0.0100(14) -0.019(2) 0.007(2)
C45 0.092(3) 0.041(2) 0.112(4) -0.016(2) -0.056(3) 0.016(2)
N3 0.069(2) 0.043(2) 0.057(2) -0.0269(14) 0.003(2) -0.0046(14)
C46 0.045(2) 0.044(2) 0.050(2) -0.0262(15) -0.0099(15) 0.0012(14)
C47 0.052(2) 0.120(4) 0.083(3) -0.075(3) 0.013(2) -0.020(2)

loop_
_atom_site_label
_atom_site_type_symbol
_atom_site_fract_x
_atom_site_fract_y
_atom_site_fract_z
_atom_site_U_iso_or_equiv
_atom_site_thermal_displace_type
_atom_site_occupancy
_atom_site_calc_flag
_atom_site_refinement_flags
_atom_site_disorder_group
Co1 Co 0.67993(2) 0.12964(2) 0.56582(2) 0.01730(8) Uani 1 d . .
Cl1 Cl 0.78962(5) 0.03626(4) 0.50608(4) 0.02642(13) Uani 1 d . .
P1 P 0.83471(5) 0.20296(4) 0.53690(4) 0.02114(13) Uani 1 d . .
P2 P 0.59601(5) 0.25760(4) 0.48880(4) 0.01913(13) Uani 1 d . .
P3 P 0.61367(5) 0.15110(4) 0.69262(4) 0.01976(13) Uani 1 d . .
N1 N 0.5504(2) 0.05901(13) 0.59464(12) 0.0216(4) Uani 1 d . .
C1 C 0.8030(2) 0.3166(2) 0.5382(2) 0.0300(6) Uani 1 d . .
C2 C 0.6010(2) 0.3507(2) 0.5227(2) 0.0277(5) Uani 1 d . .
C3 C 0.6366(2) 0.2677(2) 0.6767(2) 0.0284(5) Uani 1 d . .
C4 C 0.6793(2) 0.33775(15) 0.58170(14) 0.0214(5) Uani 1 d . .
C5 C 0.6799(2) 0.4295(2) 0.5884(2) 0.0284(5) Uani 1 d . .
C6 C 1.0302(2) 0.1656(2) 0.4176(2) 0.0278(5) Uani 1 d . .
C7 C 1.1070(2) 0.1830(2) 0.3354(2) 0.0357(6) Uani 1 d . .
C8 C 1.0959(2) 0.2593(2) 0.2634(2) 0.0378(6) Uani 1 d . .
C9 C 1.0072(3) 0.3192(2) 0.2737(2) 0.0425(7) Uani 1 d . .
C10 C 0.9303(2) 0.3028(2) 0.3553(2) 0.0336(6) Uani 1 d . .
C11 C 0.9401(2) 0.2253(2) 0.4293(2) 0.0249(5) Uani 1 d . .
C12 C 0.9532(2) 0.0533(2) 0.6284(2) 0.0275(5) Uani 1 d . .
C13 C 1.0168(2) 0.0046(2) 0.6872(2) 0.0329(6) Uani 1 d . .
C14 C 1.0411(2) 0.0426(2) 0.7388(2) 0.0402(7) Uani 1 d . .
C15 C 1.0014(2) 0.1286(2) 0.7309(2) 0.0419(7) Uani 1 d . .
C16 C 0.9395(2) 0.1784(2) 0.6706(2) 0.0328(6) Uani 1 d . .
C17 C 0.9156(2) 0.1415(2) 0.61759(15) 0.0245(5) Uani 1 d . .
C18 C 0.7179(2) 0.2473(2) 0.3286(2) 0.0284(5) Uani 1 d . .
C19 C 0.7522(2) 0.2774(2) 0.2370(2) 0.0355(6) Uani 1 d . .
C20 C 0.7193(3) 0.3622(2) 0.1857(2) 0.0421(7) Uani 1 d . .
C21 C 0.6510(3) 0.4163(2) 0.2253(2) 0.0405(7) Uani 1 d . .
C22 C 0.6155(2) 0.3872(2) 0.3164(2) 0.0319(6) Uani 1 d . .
C23 C 0.6502(2) 0.3017(2) 0.36895(15) 0.0233(5) Uani 1 d . .
C24 C 0.4214(2) 0.2016(2) 0.4535(2) 0.0301(5) Uani 1 d . .
C25 C 0.3111(2) 0.1855(2) 0.4613(2) 0.0350(6) Uani 1 d . .
C26 C 0.2215(2) 0.2157(2) 0.5141(2) 0.0438(7) Uani 1 d . .
C27 C 0.2440(3) 0.2614(3) 0.5586(2) 0.0552(9) Uani 1 d . .
C28 C 0.3552(2) 0.2778(2) 0.5507(2) 0.0398(7) Uani 1 d . .
C29 C 0.4456(2) 0.2478(2) 0.49849(14) 0.0224(5) Uani 1 d . .
C30 C 0.4288(2) 0.0379(2) 0.7923(2) 0.0266(5) Uani 1 d . .
C31 C 0.3168(2) 0.0152(2) 0.8389(2) 0.0338(6) Uani 1 d . .
C32 C 0.2358(2) 0.0820(2) 0.8451(2) 0.0393(7) Uani 1 d . .
C33 C 0.2673(3) 0.1710(2) 0.8035(2) 0.0460(7) Uani 1 d . .
C34 C 0.3795(2) 0.1945(2) 0.7563(2) 0.0351(6) Uani 1 d . .
C35 C 0.4617(2) 0.1287(2) 0.75005(14) 0.0231(5) Uani 1 d . .
C36 C 0.7159(2) -0.0066(2) 0.7873(2) 0.0284(5) Uani 1 d . .
C37 C 0.7463(2) -0.0680(2) 0.8620(2) 0.0386(6) Uani 1 d . .
C38 C 0.7314(2) -0.0462(2) 0.9336(2) 0.0417(7) Uani 1 d . .
C39 C 0.6868(3) 0.0373(2) 0.9310(2) 0.0409(7) Uani 1 d . .
C40 C 0.6566(2) 0.0995(2) 0.8568(2) 0.0331(6) Uani 1 d . .
C41 C 0.6714(2) 0.0776(2) 0.78449(14) 0.0233(5) Uani 1 d . .
C42 C 0.4683(2) 0.0230(2) 0.61230(15) 0.0243(5) Uani 1 d . .
C43 C 0.3608(3) -0.0208(2) 0.6363(2) 0.0400(7) Uani 1 d . .
B1 B 0.7866(2) 0.3696(2) 0.8965(2) 0.0228(5) Uani 1 d . .
C50 C 0.8217(3) 0.5082(2) 0.7425(2) 0.0404(7) Uani 1 d . .
H50 H 0.7684(3) 0.5387(2) 0.7728(2) 0.043(2) Uiso 1 calc R .
C51 C 0.8693(3) 0.5539(2) 0.6528(2) 0.0505(8) Uani 1 d . .
H51 H 0.8466(3) 0.6132(2) 0.6242(2) 0.043(2) Uiso 1 calc R .
C52 C 0.9494(3) 0.5122(2) 0.6063(2) 0.0467(8) Uani 1 d . .
H52 H 0.9830(3) 0.5431(2) 0.5463(2) 0.043(2) Uiso 1 calc R .
C53 C 0.9796(3) 0.4245(2) 0.6490(2) 0.0458(8) Uani 1 d . .
H53 H 1.0334(3) 0.3952(2) 0.6177(2) 0.043(2) Uiso 1 calc R .
C54 C 0.9304(2) 0.3783(2) 0.7395(2) 0.0361(6) Uani 1 d . .
H54 H 0.9523(2) 0.3186(2) 0.7671(2) 0.043(2) Uiso 1 calc R .
C55 C 0.8495(2) 0.4189(2) 0.78967(15) 0.0246(5) Uani 1 d . .
C56 C 0.8688(2) 0.4887(2) 0.9316(2) 0.0272(5) Uani 1 d . .
H56 H 0.9405(2) 0.4689(2) 0.9073(2) 0.043(2) Uiso 1 calc R .
C57 C 0.8628(2) 0.5576(2) 0.9608(2) 0.0320(6) Uani 1 d . .
H57 H 0.9292(2) 0.5818(2) 0.9572(2) 0.043(2) Uiso 1 calc R .
C58 C 0.7568(2) 0.5897(2) 0.9954(2) 0.0320(6) Uani 1 d . .
H58 H 0.7513(2) 0.6365(2) 1.0142(2) 0.043(2) Uiso 1 calc R .
C59 C 0.6596(2) 0.5515(2) 1.0015(2) 0.0314(6) Uani 1 d . .
H59 H 0.5882(2) 0.5726(2) 1.0247(2) 0.043(2) Uiso 1 calc R .
C60 C 0.6677(2) 0.4816(2) 0.97319(15) 0.0262(5) Uani 1 d . .
H60 H 0.6010(2) 0.4565(2) 0.97870(15) 0.043(2) Uiso 1 calc R .
C61 C 0.7728(2) 0.4477(2) 0.93667(14) 0.0220(5) Uani 1 d . .
C62 C 0.6011(2) 0.3655(2) 0.8465(2) 0.0288(5) Uani 1 d . .
H62 H 0.6317(2) 0.4129(2) 0.7933(2) 0.043(2) Uiso 1 calc R .
C63 C 0.4972(2) 0.3303(2) 0.8591(2) 0.0370(6) Uani 1 d . .
H63 H 0.4602(2) 0.3541(2) 0.8148(2) 0.043(2) Uiso 1 calc R .
C64 C 0.4490(2) 0.2603(2) 0.9374(2) 0.0402(7) Uani 1 d . .
H64 H 0.3805(2) 0.2357(2) 0.9456(2) 0.043(2) Uiso 1 calc R .
C65 C 0.5038(2) 0.2273(2) 1.0031(2) 0.0405(7) Uani 1 d . .
H65 H 0.4716(2) 0.1808(2) 1.0565(2) 0.043(2) Uiso 1 calc R .
C66 C 0.6067(2) 0.2633(2) 0.9899(2) 0.0325(6) Uani 1 d . .
H66 H 0.6413(2) 0.2405(2) 1.0357(2) 0.043(2) Uiso 1 calc R .
C67 C 0.6612(2) 0.3324(2) 0.91062(15) 0.0243(5) Uani 1 d . .
C68 C 0.8702(2) 0.2035(2) 0.9287(2) 0.0323(6) Uani 1 d . .
H68 H 0.8330(2) 0.2032(2) 0.8894(2) 0.043(2) Uiso 1 calc R .
C69 C 0.9309(2) 0.1265(2) 0.9675(2) 0.0381(6) Uani 1 d . .
H69 H 0.9342(2) 0.0765(2) 0.9536(2) 0.043(2) Uiso 1 calc R .
C70 C 0.9863(2) 0.1242(2) 1.0270(2) 0.0415(7) Uani 1 d . .
H70 H 1.0272(2) 0.0728(2) 1.0534(2) 0.043(2) Uiso 1 calc R .
C71 C 0.9800(3) 0.1992(2) 1.0464(2) 0.0423(7) Uani 1 d . .
H71 H 1.0167(3) 0.1986(2) 1.0864(2) 0.043(2) Uiso 1 calc R .
C72 C 0.9187(2) 0.2761(2) 1.0063(2) 0.0329(6) Uani 1 d . .
H72 H 0.9155(2) 0.3257(2) 1.0208(2) 0.043(2) Uiso 1 calc R .
C73 C 0.8619(2) 0.2819(2) 0.94530(15) 0.0253(5) Uani 1 d . .
N2 N 0.4663(4) 0.1568(2) 0.2454(2) 0.0955(14) Uani 1 d . .
C44 C 0.4445(3) 0.2303(2) 0.2260(2) 0.0506(8) Uani 1 d . .
C45 C 0.4161(4) 0.3245(3) 0.2022(3) 0.0815(13) Uani 1 d . .
H45A H 0.3673(27) 0.3422(6) 0.1638(21) 0.105(9) Uiso 1 calc R .
H45B H 0.4846(5) 0.3591(3) 0.1723(23) 0.105(9) Uiso 1 calc R .
H45C H 0.3773(29) 0.3354(5) 0.2544(4) 0.105(9) Uiso 1 calc R .
N3 N 0.6829(3) 0.5769(2) 0.3350(2) 0.0586(8) Uani 1 d . .
C46 C 0.7561(3) 0.5747(2) 0.2777(2) 0.0443(7) Uani 1 d . .
C47 C 0.8495(3) 0.5704(3) 0.2036(3) 0.0785(14) Uani 1 d . .
H47A H 0.9165(10) 0.5457(24) 0.2232(6) 0.105(9) Uiso 1 calc R .
H47B H 0.8649(22) 0.6301(5) 0.1584(11) 0.105(9) Uiso 1 calc R .
H47C H 0.8285(13) 0.5325(22) 0.1802(17) 0.105(9) Uiso 1 calc R .
H1A H 0.8252(28) 0.3573(23) 0.4780(24) 0.055(10) Uiso 1 d . .
H1B H 0.8515(27) 0.3267(22) 0.5683(21) 0.048(9) Uiso 1 d . .
H2A H 0.6192(24) 0.4029(21) 0.4734(20) 0.036(8) Uiso 1 d . .
H2B H 0.5248(27) 0.3651(20) 0.5514(20) 0.042(8) Uiso 1 d . .
H3A H 0.6943(25) 0.2632(20) 0.7109(20) 0.043(8) Uiso 1 d . .
H3B H 0.5686(25) 0.2876(19) 0.7055(19) 0.035(8) Uiso 1 d . .
H5A H 0.7114(24) 0.4782(20) 0.5270(20) 0.037(8) Uiso 1 d . .
H5B H 0.5977(24) 0.4478(18) 0.6149(18) 0.032(7) Uiso 1 d . .
H5C H 0.7299(26) 0.4246(21) 0.6250(20) 0.044(8) Uiso 1 d . .
H43A H 0.3524(28) -0.0323(23) 0.5906(24) 0.056(10) Uiso 1 d . .
H43B H 0.3638(36) -0.0763(31) 0.6813(30) 0.088(14) Uiso 1 d . .
H43C H 0.2996(33) 0.0170(26) 0.6532(24) 0.067(11) Uiso 1 d . .
H6 H 1.0401(22) 0.1148(19) 0.4658(18) 0.027(7) Uiso 1 d . .
H7 H 1.1678(27) 0.1445(21) 0.3288(20) 0.044(9) Uiso 1 d . .
H8 H 1.1521(27) 0.2739(21) 0.2057(21) 0.047(9) Uiso 1 d . .
H9 H 0.9974(25) 0.3721(22) 0.2218(21) 0.045(9) Uiso 1 d . .
H10 H 0.8736(23) 0.3411(19) 0.3626(17) 0.026(7) Uiso 1 d . .
H12 H 0.9347(21) 0.0256(17) 0.5960(16) 0.022(6) Uiso 1 d . .
H13 H 1.0414(24) -0.0538(21) 0.6914(19) 0.037(8) Uiso 1 d . .
H14 H 1.0830(24) 0.0087(19) 0.7775(19) 0.035(8) Uiso 1 d . .
H15 H 1.0154(25) 0.1537(21) 0.7704(20) 0.045(8) Uiso 1 d . .
H16 H 0.9125(23) 0.2406(19) 0.6636(18) 0.031(7) Uiso 1 d . .
H18 H 0.7452(22) 0.1914(19) 0.3625(17) 0.026(7) Uiso 1 d . .
H19 H 0.7993(23) 0.2393(18) 0.2118(18) 0.027(7) Uiso 1 d . .
H20 H 0.7408(26) 0.3809(22) 0.1239(22) 0.048(9) Uiso 1 d . .
H21 H 0.6282(26) 0.4734(22) 0.1889(21) 0.046(9) Uiso 1 d . .
H22 H 0.5650(25) 0.4236(20) 0.3429(19) 0.039(8) Uiso 1 d . .
H24 H 0.4831(25) 0.1828(20) 0.4127(19) 0.039(8) Uiso 1 d . .
H25 H 0.2979(25) 0.1572(21) 0.4305(20) 0.041(8) Uiso 1 d . .
H26 H 0.1437(27) 0.2024(21) 0.5211(20) 0.047(9) Uiso 1 d . .
H27 H 0.1850(31) 0.2802(24) 0.5986(24) 0.063(11) Uiso 1 d . .
H28 H 0.3693(28) 0.3028(23) 0.5776(22) 0.049(10) Uiso 1 d . .
H30 H 0.4797(23) -0.0064(19) 0.7861(17) 0.027(7) Uiso 1 d . .
H31 H 0.2966(27) -0.0470(23) 0.8672(21) 0.050(9) Uiso 1 d . .
H32 H 0.1607(27) 0.0618(21) 0.8788(20) 0.044(8) Uiso 1 d . .
H33 H 0.2124(29) 0.2161(24) 0.8073(22) 0.057(10) Uiso 1 d . .
H34 H 0.4020(27) 0.2545(23) 0.7290(21) 0.050(9) Uiso 1 d . .
H36 H 0.7246(24) -0.0225(20) 0.7395(20) 0.038(8) Uiso 1 d . .
H37 H 0.7758(29) -0.1247(25) 0.8640(22) 0.056(10) Uiso 1 d . .
H38 H 0.7514(24) -0.0890(20) 0.9849(20) 0.037(8) Uiso 1 d . .
H39 H 0.6763(26) 0.0532(21) 0.9808(21) 0.046(9) Uiso 1 d . .
H40 H 0.6269(23) 0.1607(20) 0.8557(18) 0.033(7) Uiso 1 d . .

loop_
_atom_type_symbol
_atom_type_description
_atom_type_scat_dispersion_real
_atom_type_scat_dispersion_imag
_atom_type_scat_source
C C 0.0033 0.0016 'International Tables Vol C Tables 4.2.6.8 and 6.1.1.4'
H H 0.0000 0.0000 'International Tables Vol C Tables 4.2.6.8 and 6.1.1.4'
B B 0.0013 0.0007 'International Tables Vol C Tables 4.2.6.8 and 6.1.1.4'
N N 0.0061 0.0033 'International Tables Vol C Tables 4.2.6.8 and 6.1.1.4'
P P 0.1023 0.0942 'International Tables Vol C Tables 4.2.6.8 and 6.1.1.4'
Cl Cl 0.1484 0.1585 'International Tables Vol C Tables 4.2.6.8 and 6.1.1.4'
Co Co 0.3494 0.9721 'International Tables Vol C Tables 4.2.6.8 and 6.1.1.4'

loop_
_geom_angle_atom_site_label_1
_geom_angle_atom_site_label_2
_geom_angle_atom_site_label_3
_geom_angle
_geom_angle_site_symmetry_1
_geom_angle_site_symmetry_3
_geom_angle_publ_flag
N1 Co1 P1 176.34(6) . . ?
N1 Co1 P3 91.48(6) . . ?
P1 Co1 P3 88.54(3) . . ?
N1 Co1 Cl1 88.94(6) . . ?
P1 Co1 Cl1 88.83(3) . . ?
P3 Co1 Cl1 142.63(3) . . ?
N1 Co1 P2 92.00(7) . . ?
P1 Co1 P2 91.65(3) . . ?
P3 Co1 P2 93.48(3) . . ?
Cl1 Co1 P2 123.85(3) . . ?
C17 P1 C1 107.12(13) . . ?
C17 P1 C11 104.38(11) . . ?
C1 P1 C11 102.82(12) . . ?
C17 P1 Co1 111.22(8) . . ?
C1 P1 Co1 112.79(9) . . ?
C11 P1 Co1 117.57(8) . . ?
C23 P2 C29 98.75(10) . . ?
C23 P2 C2 107.02(12) . . ?
C29 P2 C2 105.59(12) . . ?
C23 P2 Co1 116.83(8) . . ?
C29 P2 Co1 115.35(8) . . ?
C2 P2 Co1 111.95(8) . . ?
C41 P3 C35 97.84(10) . . ?
C41 P3 C3 105.46(12) . . ?
C35 P3 C3 106.05(12) . . ?
C41 P3 Co1 117.35(8) . . ?
C35 P3 Co1 116.50(8) . . ?
C3 P3 Co1 112.03(8) . . ?
C42 N1 Co1 174.5(2) . . ?
C4 C1 P1 117.6(2) . . ?
C4 C1 H1A 109.9(20) . . ?
P1 C1 H1A 105.3(20) . . ?
C4 C1 H1B 107.3(19) . . ?
P1 C1 H1B 108.6(19) . . ?
H1A C1 H1B 107.8(27) . . ?
C4 C2 P2 117.5(2) . . ?
C4 C2 H2A 109.6(18) . . ?
P2 C2 H2A 108.9(18) . . ?
C4 C2 H2B 108.6(18) . . ?
P2 C2 H2B 109.7(18) . . ?
H2A C2 H2B 101.2(25) . . ?
C4 C3 P3 118.1(2) . . ?
C4 C3 H3A 108.6(17) . . ?
P3 C3 H3A 106.7(17) . . ?
C4 C3 H3B 110.0(18) . . ?
P3 C3 H3B 106.9(18) . . ?
H3A C3 H3B 105.8(23) . . ?
C3 C4 C2 114.1(2) . . ?
C3 C4 C1 111.3(2) . . ?
C2 C4 C1 111.0(2) . . ?
C3 C4 C5 106.6(2) . . ?
C2 C4 C5 106.3(2) . . ?
C1 C4 C5 107.1(2) . . ?
C4 C5 H5A 109.9(16) . . ?
C4 C5 H5B 109.7(15) . . ?
H5A C5 H5B 108.8(22) . . ?
C4 C5 H5C 109.1(18) . . ?
H5A C5 H5C 108.3(24) . . ?
H5B C5 H5C 111.1(23) . . ?
C7 C6 C11 120.7(2) . . ?
C7 C6 H6 119.9(16) . . ?
C11 C6 H6 119.3(16) . . ?
C8 C7 C6 121.0(3) . . ?
C8 C7 H7 118.9(20) . . ?
C6 C7 H7 120.1(20) . . ?
C7 C8 C9 119.1(3) . . ?
C7 C8 H8 121.5(19) . . ?
C9 C8 H8 119.2(19) . . ?
C8 C9 C10 120.5(3) . . ?
C8 C9 H9 119.1(18) . . ?
C10 C9 H9 120.4(18) . . ?
C9 C10 C11 121.1(3) . . ?
C9 C10 H10 121.1(17) . . ?
C11 C10 H10 117.8(17) . . ?
C6 C11 C10 117.6(2) . . ?
C6 C11 P1 121.9(2) . . ?
C10 C11 P1 120.5(2) . . ?
C13 C12 C17 121.2(2) . . ?
C13 C12 H12 118.8(16) . . ?
C17 C12 H12 120.0(16) . . ?
C12 C13 C14 119.9(3) . . ?
C12 C13 H13 118.2(18) . . ?
C14 C13 H13 121.9(18) . . ?
C15 C14 C13 119.6(3) . . ?
C15 C14 H14 122.3(18) . . ?
C13 C14 H14 118.1(18) . . ?
C14 C15 C16 120.6(3) . . ?
C14 C15 H15 119.0(18) . . ?
C16 C15 H15 120.4(18) . . ?
C15 C16 C17 120.4(3) . . ?
C15 C16 H16 121.1(16) . . ?
C17 C16 H16 118.5(16) . . ?
C12 C17 C16 118.2(2) . . ?
C12 C17 P1 118.9(2) . . ?
C16 C17 P1 122.8(2) . . ?
C23 C18 C19 120.4(2) . . ?
C23 C18 H18 120.2(16) . . ?
C19 C18 H18 119.2(16) . . ?
C20 C19 C18 120.1(3) . . ?
C20 C19 H19 121.6(17) . . ?
C18 C19 H19 118.2(17) . . ?
C21 C20 C19 119.8(3) . . ?
C21 C20 H20 120.9(20) . . ?
C19 C20 H20 119.3(20) . . ?
C20 C21 C22 120.9(3) . . ?
C20 C21 H21 118.3(19) . . ?
C22 C21 H21 120.8(19) . . ?
C21 C22 C23 119.6(3) . . ?
C21 C22 H22 120.0(18) . . ?
C23 C22 H22 120.3(18) . . ?
C18 C23 C22 119.1(2) . . ?
C18 C23 P2 119.8(2) . . ?
C22 C23 P2 120.8(2) . . ?
C25 C24 C29 121.4(2) . . ?
C25 C24 H24 118.2(17) . . ?
C29 C24 H24 120.2(17) . . ?
C24 C25 C26 120.0(3) . . ?
C24 C25 H25 119.6(20) . . ?
C26 C25 H25 120.4(20) . . ?
C27 C26 C25 119.3(3) . . ?
C27 C26 H26 121.0(18) . . ?
C25 C26 H26 119.7(19) . . ?
C26 C27 C28 120.9(3) . . ?
C26 C27 H27 122.0(22) . . ?
C28 C27 H27 117.0(22) . . ?
C29 C28 C27 120.6(3) . . ?
C29 C28 H28 117.7(24) . . ?
C27 C28 H28 121.7(24) . . ?
C28 C29 C24 117.9(2) . . ?
C28 C29 P2 124.9(2) . . ?
C24 C29 P2 117.1(2) . . ?
C31 C30 C35 120.7(3) . . ?
C31 C30 H30 118.9(17) . . ?
C35 C30 H30 120.3(17) . . ?
C30 C31 C32 120.1(3) . . ?
C30 C31 H31 119.1(20) . . ?
C32 C31 H31 120.8(19) . . ?
C33 C32 C31 119.5(3) . . ?
C33 C32 H32 124.6(19) . . ?
C31 C32 H32 115.9(19) . . ?
C32 C33 C34 120.7(3) . . ?
C32 C33 H33 119.5(21) . . ?
C34 C33 H33 119.8(21) . . ?
C35 C34 C33 120.5(3) . . ?
C35 C34 H34 118.1(20) . . ?
C33 C34 H34 121.3(20) . . ?
C34 C35 C30 118.4(2) . . ?
C34 C35 P3 124.5(2) . . ?
C30 C35 P3 117.0(2) . . ?
C41 C36 C37 119.8(3) . . ?
C41 C36 H36 120.4(18) . . ?
C37 C36 H36 119.8(18) . . ?
C38 C37 C36 120.4(3) . . ?
C38 C37 H37 119.8(21) . . ?
C36 C37 H37 119.8(22) . . ?
C39 C38 C37 119.9(3) . . ?
C39 C38 H38 120.2(18) . . ?
C37 C38 H38 119.9(18) . . ?
C38 C39 C40 120.4(3) . . ?
C38 C39 H39 120.5(19) . . ?
C40 C39 H39 119.1(19) . . ?
C39 C40 C41 119.8(3) . . ?
C39 C40 H40 118.9(16) . . ?
C41 C40 H40 121.2(16) . . ?
C36 C41 C40 119.7(2) . . ?
C36 C41 P3 118.9(2) . . ?
C40 C41 P3 120.7(2) . . ?
N1 C42 C43 177.8(3) . . ?
C42 C43 H43A 111.5(21) . . ?
C42 C43 H43B 106.8(27) . . ?
H43A C43 H43B 106.2(33) . . ?
C42 C43 H43C 108.9(22) . . ?
H43A C43 H43C 110.5(30) . . ?
H43B C43 H43C 112.8(34) . . ?
C73 B1 C67 107.5(2) . . ?
C73 B1 C61 111.5(2) . . ?
C67 B1 C61 111.1(2) . . ?
C73 B1 C55 111.3(2) . . ?
C67 B1 C55 109.3(2) . . ?
C61 B1 C55 106.2(2) . . ?
C51 C50 C55 123.4(3) . . ?
C51 C50 H50 118.3(2) . . ?
C55 C50 H50 118.31(15) . . ?
C52 C51 C50 120.1(3) . . ?
C52 C51 H51 119.9(2) . . ?
C50 C51 H51 119.9(2) . . ?
C51 C52 C53 119.1(3) . . ?
C51 C52 H52 120.5(2) . . ?
C53 C52 H52 120.5(2) . . ?
C52 C53 C54 120.5(3) . . ?
C52 C53 H53 119.7(2) . . ?
C54 C53 H53 119.7(2) . . ?
C55 C54 C53 122.2(3) . . ?
C55 C54 H54 118.9(2) . . ?
C53 C54 H54 118.9(2) . . ?
C50 C55 C54 114.7(2) . . ?
C50 C55 B1 119.8(2) . . ?
C54 C55 B1 125.5(2) . . ?
C57 C56 C61 123.5(2) . . ?
C57 C56 H56 118.25(15) . . ?
C61 C56 H56 118.25(14) . . ?
C58 C57 C56 119.3(2) . . ?
C58 C57 H57 120.4(2) . . ?
C56 C57 H57 120.4(2) . . ?
C59 C58 C57 119.3(2) . . ?
C59 C58 H58 120.34(15) . . ?
C57 C58 H58 120.3(2) . . ?
C58 C59 C60 120.4(2) . . ?
C58 C59 H59 119.82(15) . . ?
C60 C59 H59 119.82(15) . . ?
C59 C60 C61 122.4(2) . . ?
C59 C60 H60 118.78(15) . . ?
C61 C60 H60 118.78(14) . . ?
C56 C61 C60 115.1(2) . . ?
C56 C61 B1 120.7(2) . . ?
C60 C61 B1 124.2(2) . . ?
C63 C62 C67 122.6(2) . . ?
C63 C62 H62 118.7(2) . . ?
C67 C62 H62 118.70(15) . . ?
C64 C63 C62 120.2(3) . . ?
C64 C63 H63 119.9(2) . . ?
C62 C63 H63 119.9(2) . . ?
C65 C64 C63 119.1(3) . . ?
C65 C64 H64 120.5(2) . . ?
C63 C64 H64 120.5(2) . . ?
C64 C65 C66 120.2(3) . . ?
C64 C65 H65 119.9(2) . . ?
C66 C65 H65 119.9(2) . . ?
C65 C66 C67 123.0(3) . . ?
C65 C66 H66 118.5(2) . . ?
C67 C66 H66 118.5(2) . . ?
C66 C67 C62 114.8(2) . . ?
C66 C67 B1 121.2(2) . . ?
C62 C67 B1 124.0(2) . . ?
C69 C68 C73 123.6(3) . . ?
C69 C68 H68 118.2(2) . . ?
C73 C68 H68 118.18(15) . . ?
C70 C69 C68 119.8(3) . . ?
C70 C69 H69 120.1(2) . . ?
C68 C69 H69 120.1(2) . . ?
C71 C70 C69 118.9(3) . . ?
C71 C70 H70 120.5(2) . . ?
C69 C70 H70 120.5(2) . . ?
C70 C71 C72 120.2(3) . . ?
C70 C71 H71 119.9(2) . . ?
C72 C71 H71 119.9(2) . . ?
C71 C72 C73 122.9(3) . . ?
C71 C72 H72 118.6(2) . . ?
C73 C72 H72 118.56(15) . . ?
C68 C73 C72 114.5(2) . . ?
C68 C73 B1 119.9(2) . . ?
C72 C73 B1 125.6(2) . . ?
N2 C44 C45 179.4(4) . . ?
C44 C45 H45A 109.5(2) . . ?
C44 C45 H45B 109.5(2) . . ?
H45A C45 H45B 109.5 . . ?
C44 C45 H45C 109.5(2) . . ?
H45A C45 H45C 109.5 . . ?
H45B C45 H45C 109.5 . . ?
N3 C46 C47 178.7(4) . . ?
C46 C47 H47A 109.5(2) . . ?
C46 C47 H47B 109.5(2) . . ?
H47A C47 H47B 109.5 . . ?
C46 C47 H47C 109.5(2) . . ?
H47A C47 H47C 109.5 . . ?
H47B C47 H47C 109.5 . . ?

loop_
_geom_bond_atom_site_label_1
_geom_bond_atom_site_label_2
_geom_bond_distance
_geom_bond_site_symmetry_2
_geom_bond_publ_flag
Co1 N1 1.914(2) . ?
Co1 P1 2.2047(9) . ?
Co1 P3 2.2501(8) . ?
Co1 Cl1 2.2510(9) . ?
Co1 P2 2.2607(9) . ?
P1 C17 1.831(2) . ?
P1 C1 1.840(3) . ?
P1 C11 1.839(2) . ?
P2 C23 1.822(2) . ?
P2 C29 1.831(2) . ?
P2 C2 1.849(3) . ?
P3 C41 1.827(2) . ?
P3 C35 1.838(2) . ?
P3 C3 1.848(3) . ?
N1 C42 1.134(3) . ?
C1 C4 1.540(3) . ?
C1 H1A 0.95(4) . ?
C1 H1B 0.97(3) . ?
C2 C4 1.543(3) . ?
C2 H2A 0.91(3) . ?
C2 H2B 0.97(3) . ?
C3 C4 1.539(3) . ?
C3 H3A 1.03(3) . ?
C3 H3B 0.93(3) . ?
C4 C5 1.544(3) . ?
C5 H5A 1.02(3) . ?
C5 H5B 1.03(3) . ?
C5 H5C 0.98(3) . ?
C6 C7 1.384(4) . ?
C6 C11 1.392(4) . ?
C6 H6 0.93(3) . ?
C7 C8 1.374(4) . ?
C7 H7 0.92(3) . ?
C8 C9 1.378(4) . ?
C8 H8 0.98(3) . ?
C9 C10 1.381(4) . ?
C9 H9 0.98(3) . ?
C10 C11 1.398(4) . ?
C10 H10 0.88(3) . ?
C12 C13 1.386(4) . ?
C12 C17 1.396(4) . ?
C12 H12 0.94(3) . ?
C13 C14 1.391(4) . ?
C13 H13 0.93(3) . ?
C14 C15 1.379(5) . ?
C14 H14 0.92(3) . ?
C15 C16 1.392(4) . ?
C15 H15 0.99(3) . ?
C16 C17 1.399(3) . ?
C16 H16 0.99(3) . ?
C18 C23 1.384(4) . ?
C18 C19 1.393(3) . ?
C18 H18 0.94(3) . ?
C19 C20 1.379(4) . ?
C19 H19 0.94(3) . ?
C20 C21 1.375(4) . ?
C20 H20 0.94(3) . ?
C21 C22 1.387(4) . ?
C21 H21 0.94(3) . ?
C22 C23 1.401(4) . ?
C22 H22 0.95(3) . ?
C24 C25 1.374(4) . ?
C24 C29 1.396(3) . ?
C24 H24 0.98(3) . ?
C25 C26 1.377(4) . ?
C25 H25 0.89(3) . ?
C26 C27 1.371(5) . ?
C26 H26 0.97(3) . ?
C27 C28 1.386(4) . ?
C27 H27 0.95(4) . ?
C28 C29 1.376(4) . ?
C28 H28 0.80(3) . ?
C30 C31 1.380(4) . ?
C30 C35 1.403(3) . ?
C30 H30 0.90(3) . ?
C31 C32 1.383(4) . ?
C31 H31 0.95(3) . ?
C32 C33 1.374(5) . ?
C32 H32 0.95(3) . ?
C33 C34 1.387(4) . ?
C33 H33 0.93(3) . ?
C34 C35 1.380(4) . ?
C34 H34 0.93(3) . ?
C36 C41 1.387(4) . ?
C36 C37 1.388(4) . ?
C36 H36 0.94(3) . ?
C37 C38 1.380(4) . ?
C37 H37 0.93(4) . ?
C38 C39 1.377(5) . ?
C38 H38 0.95(3) . ?
C39 C40 1.385(4) . ?
C39 H39 0.97(3) . ?
C40 C41 1.392(3) . ?
C40 H40 1.01(3) . ?
C42 C43 1.453(4) . ?
C43 H43A 0.92(4) . ?
C43 H43B 0.92(5) . ?
C43 H43C 0.96(4) . ?
B1 C73 1.647(4) . ?
B1 C67 1.648(4) . ?
B1 C61 1.650(3) . ?
B1 C55 1.654(3) . ?
C50 C51 1.386(4) . ?
C50 C55 1.392(4) . ?
C50 H50 0.93 . ?
C51 C52 1.363(5) . ?
C51 H51 0.93 . ?
C52 C53 1.366(5) . ?
C52 H52 0.93 . ?
C53 C54 1.400(4) . ?
C53 H53 0.93 . ?
C54 C55 1.394(3) . ?
C54 H54 0.93 . ?
C56 C57 1.391(4) . ?
C56 C61 1.399(3) . ?
C56 H56 0.93 . ?
C57 C58 1.388(4) . ?
C57 H57 0.93 . ?
C58 C59 1.379(4) . ?
C58 H58 0.93 . ?
C59 C60 1.394(3) . ?
C59 H59 0.93 . ?
C60 C61 1.402(3) . ?
C60 H60 0.93 . ?
C62 C63 1.392(4) . ?
C62 C67 1.402(3) . ?
C62 H62 0.93 . ?
C63 C64 1.380(4) . ?
C63 H63 0.93 . ?
C64 C65 1.377(4) . ?
C64 H64 0.93 . ?
C65 C66 1.385(4) . ?
C65 H65 0.93 . ?
C66 C67 1.403(3) . ?
C66 H66 0.93 . ?
C68 C69 1.388(4) . ?
C68 C73 1.401(4) . ?
C68 H68 0.93 . ?
C69 C70 1.384(4) . ?
C69 H69 0.93 . ?
C70 C71 1.380(4) . ?
C70 H70 0.93 . ?
C71 C72 1.396(4) . ?
C71 H71 0.93 . ?
C72 C73 1.402(4) . ?
C72 H72 0.93 . ?
N2 C44 1.115(4) . ?
C44 C45 1.433(5) . ?
C45 H45A 0.96 . ?
C45 H45B 0.96 . ?
C45 H45C 0.96 . ?
N3 C46 1.127(4) . ?
C46 C47 1.458(4) . ?
C47 H47A 0.96 . ?
C47 H47B 0.96 . ?
C47 H47C 0.96 . ?

loop_
_geom_torsion_atom_site_label_1
_geom_torsion_atom_site_label_2
_geom_torsion_atom_site_label_3
_geom_torsion_atom_site_label_4
_geom_torsion
_geom_torsion_site_symmetry_1
_geom_torsion_site_symmetry_2
_geom_torsion_site_symmetry_3
_geom_torsion_site_symmetry_4
_geom_torsion_publ_flag
N1 Co1 P1 C17 -25.6(9) . . . . ?
P3 Co1 P1 C17 64.69(9) . . . . ?
Cl1 Co1 P1 C17 -78.03(9) . . . . ?
P2 Co1 P1 C17 158.13(8) . . . . ?
N1 Co1 P1 C1 -146.0(9) . . . . ?
P3 Co1 P1 C1 -55.69(11) . . . . ?
Cl1 Co1 P1 C1 161.59(10) . . . . ?
P2 Co1 P1 C1 37.75(11) . . . . ?
N1 Co1 P1 C11 94.6(9) . . . . ?
P3 Co1 P1 C11 -175.09(9) . . . . ?
Cl1 Co1 P1 C11 42.19(10) . . . . ?
P2 Co1 P1 C11 -81.65(10) . . . . ?
N1 Co1 P2 C23 -106.66(10) . . . . ?
P1 Co1 P2 C23 73.10(9) . . . . ?
P3 Co1 P2 C23 161.73(8) . . . . ?
Cl1 Co1 P2 C23 -16.60(9) . . . . ?
N1 Co1 P2 C29 8.69(10) . . . . ?
P1 Co1 P2 C29 -171.55(8) . . . . ?
P3 Co1 P2 C29 -82.91(9) . . . . ?
Cl1 Co1 P2 C29 98.75(9) . . . . ?
N1 Co1 P2 C2 129.46(11) . . . . ?
P1 Co1 P2 C2 -50.78(10) . . . . ?
P3 Co1 P2 C2 37.85(10) . . . . ?
Cl1 Co1 P2 C2 -140.48(10) . . . . ?
N1 Co1 P3 C41 98.15(10) . . . . ?
P1 Co1 P3 C41 -78.19(9) . . . . ?
Cl1 Co1 P3 C41 7.96(10) . . . . ?
P2 Co1 P3 C41 -169.76(8) . . . . ?
N1 Co1 P3 C35 -17.29(11) . . . . ?
P1 Co1 P3 C35 166.37(9) . . . . ?
Cl1 Co1 P3 C35 -107.48(10) . . . . ?
P2 Co1 P3 C35 74.80(9) . . . . ?
N1 Co1 P3 C3 -139.64(12) . . . . ?
P1 Co1 P3 C3 44.02(10) . . . . ?
Cl1 Co1 P3 C3 130.17(11) . . . . ?
P2 Co1 P3 C3 -47.55(10) . . . . ?
P1 Co1 N1 C42 146.8(16) . . . . ?
P3 Co1 N1 C42 56.6(20) . . . . ?
Cl1 Co1 N1 C42 -160.8(20) . . . . ?
P2 Co1 N1 C42 -36.9(20) . . . . ?
C17 P1 C1 C4 -106.9(2) . . . . ?
C11 P1 C1 C4 143.5(2) . . . . ?
Co1 P1 C1 C4 15.8(2) . . . . ?
C23 P2 C2 C4 -117.1(2) . . . . ?
C29 P2 C2 C4 138.4(2) . . . . ?
Co1 P2 C2 C4 12.1(2) . . . . ?
C41 P3 C3 C4 137.5(2) . . . . ?
C35 P3 C3 C4 -119.4(2) . . . . ?
Co1 P3 C3 C4 8.7(2) . . . . ?
P3 C3 C4 C2 58.0(3) . . . . ?
P3 C3 C4 C1 -68.6(3) . . . . ?
P3 C3 C4 C5 175.0(2) . . . . ?
P2 C2 C4 C3 -70.7(3) . . . . ?
P2 C2 C4 C1 56.0(3) . . . . ?
P2 C2 C4 C5 172.1(2) . . . . ?
P1 C1 C4 C3 54.3(3) . . . . ?
P1 C1 C4 C2 -73.9(3) . . . . ?
P1 C1 C4 C5 170.4(2) . . . . ?
C11 C6 C7 C8 -0.2(4) . . . . ?
C6 C7 C8 C9 0.3(4) . . . . ?
C7 C8 C9 C10 -0.2(5) . . . . ?
C8 C9 C10 C11 -0.1(5) . . . . ?
C7 C6 C11 C10 0.0(4) . . . . ?
C7 C6 C11 P1 178.5(2) . . . . ?
C9 C10 C11 C6 0.2(4) . . . . ?
C9 C10 C11 P1 -178.4(2) . . . . ?
C17 P1 C11 C6 32.5(2) . . . . ?
C1 P1 C11 C6 144.2(2) . . . . ?
Co1 P1 C11 C6 -91.3(2) . . . . ?
C17 P1 C11 C10 -149.0(2) . . . . ?
C1 P1 C11 C10 -37.3(2) . . . . ?
Co1 P1 C11 C10 87.2(2) . . . . ?
C17 C12 C13 C14 2.1(4) . . . . ?
C12 C13 C14 C15 0.1(4) . . . . ?
C13 C14 C15 C16 -1.4(4) . . . . ?
C14 C15 C16 C17 0.6(4) . . . . ?
C13 C12 C17 C16 -2.8(4) . . . . ?
C13 C12 C17 P1 178.6(2) . . . . ?
C15 C16 C17 C12 1.5(4) . . . . ?
C15 C16 C17 P1 180.0(2) . . . . ?
C1 P1 C17 C12 -178.5(2) . . . . ?
C11 P1 C17 C12 -70.0(2) . . . . ?
Co1 P1 C17 C12 57.8(2) . . . . ?
C1 P1 C17 C16 2.9(2) . . . . ?
C11 P1 C17 C16 111.5(2) . . . . ?
Co1 P1 C17 C16 -120.7(2) . . . . ?
C23 C18 C19 C20 0.4(4) . . . . ?
C18 C19 C20 C21 -1.1(5) . . . . ?
C19 C20 C21 C22 0.8(5) . . . . ?
C20 C21 C22 C23 0.3(4) . . . . ?
C19 C18 C23 C22 0.7(4) . . . . ?
C19 C18 C23 P2 174.7(2) . . . . ?
C21 C22 C23 C18 -1.0(4) . . . . ?
C21 C22 C23 P2 -175.0(2) . . . . ?
C29 P2 C23 C18 -108.7(2) . . . . ?
C2 P2 C23 C18 141.9(2) . . . . ?
Co1 P2 C23 C18 15.6(2) . . . . ?
C29 P2 C23 C22 65.3(2) . . . . ?
C2 P2 C23 C22 -44.1(2) . . . . ?
Co1 P2 C23 C22 -170.5(2) . . . . ?
C29 C24 C25 C26 0.4(4) . . . . ?
C24 C25 C26 C27 -0.2(5) . . . . ?
C25 C26 C27 C28 0.3(5) . . . . ?
C26 C27 C28 C29 -0.5(5) . . . . ?
C27 C28 C29 C24 0.6(4) . . . . ?
C27 C28 C29 P2 -175.3(3) . . . . ?
C25 C24 C29 C28 -0.6(4) . . . . ?
C25 C24 C29 P2 175.7(2) . . . . ?
C23 P2 C29 C28 -132.7(2) . . . . ?
C2 P2 C29 C28 -22.2(3) . . . . ?
Co1 P2 C29 C28 102.0(2) . . . . ?
C23 P2 C29 C24 51.3(2) . . . . ?
C2 P2 C29 C24 161.8(2) . . . . ?
Co1 P2 C29 C24 -74.0(2) . . . . ?
C35 C30 C31 C32 -0.5(4) . . . . ?
C30 C31 C32 C33 0.9(4) . . . . ?
C31 C32 C33 C34 -0.7(5) . . . . ?
C32 C33 C34 C35 0.1(5) . . . . ?
C33 C34 C35 C30 0.2(4) . . . . ?
C33 C34 C35 P3 -177.9(2) . . . . ?
C31 C30 C35 C34 0.0(4) . . . . ?
C31 C30 C35 P3 178.2(2) . . . . ?
C41 P3 C35 C34 124.7(2) . . . . ?
C3 P3 C35 C34 16.0(2) . . . . ?
Co1 P3 C35 C34 -109.4(2) . . . . ?
C41 P3 C35 C30 -53.5(2) . . . . ?
C3 P3 C35 C30 -162.1(2) . . . . ?
Co1 P3 C35 C30 72.5(2) . . . . ?
C41 C36 C37 C38 0.6(4) . . . . ?
C36 C37 C38 C39 -0.4(4) . . . . ?
C37 C38 C39 C40 0.1(4) . . . . ?
C38 C39 C40 C41 0.0(4) . . . . ?
C37 C36 C41 C40 -0.5(4) . . . . ?
C37 C36 C41 P3 -171.5(2) . . . . ?
C39 C40 C41 C36 0.2(4) . . . . ?
C39 C40 C41 P3 171.1(2) . . . . ?
C35 P3 C41 C36 100.7(2) . . . . ?
C3 P3 C41 C36 -150.2(2) . . . . ?
Co1 P3 C41 C36 -24.6(2) . . . . ?
C35 P3 C41 C40 -70.2(2) . . . . ?
C3 P3 C41 C40 38.9(2) . . . . ?
Co1 P3 C41 C40 164.5(2) . . . . ?
Co1 N1 C42 C43 -19.5(89) . . . . ?
C55 C50 C51 C52 -1.3(5) . . . . ?
C50 C51 C52 C53 1.5(5) . . . . ?
C51 C52 C53 C54 -0.9(5) . . . . ?
C52 C53 C54 C55 0.0(5) . . . . ?
C51 C50 C55 C54 0.3(4) . . . . ?
C51 C50 C55 B1 -179.1(3) . . . . ?
C53 C54 C55 C50 0.3(4) . . . . ?
C53 C54 C55 B1 179.8(3) . . . . ?
C73 B1 C55 C50 -159.2(2) . . . . ?
C67 B1 C55 C50 82.3(3) . . . . ?
C61 B1 C55 C50 -37.7(3) . . . . ?
C73 B1 C55 C54 21.4(3) . . . . ?
C67 B1 C55 C54 -97.2(3) . . . . ?
C61 B1 C55 C54 142.9(2) . . . . ?
C61 C56 C57 C58 -1.4(4) . . . . ?
C56 C57 C58 C59 1.2(4) . . . . ?
C57 C58 C59 C60 -0.1(4) . . . . ?
C58 C59 C60 C61 -0.8(4) . . . . ?
C57 C56 C61 C60 0.5(3) . . . . ?
C57 C56 C61 B1 177.3(2) . . . . ?
C59 C60 C61 C56 0.6(3) . . . . ?
C59 C60 C61 B1 -176.0(2) . . . . ?
C73 B1 C61 C56 60.2(3) . . . . ?
C67 B1 C61 C56 -179.9(2) . . . . ?
C55 B1 C61 C56 -61.2(3) . . . . ?
C73 B1 C61 C60 -123.4(2) . . . . ?
C67 B1 C61 C60 -3.5(3) . . . . ?
C55 B1 C61 C60 115.2(2) . . . . ?
C67 C62 C63 C64 0.3(4) . . . . ?
C62 C63 C64 C65 1.4(4) . . . . ?
C63 C64 C65 C66 -1.0(4) . . . . ?
C64 C65 C66 C67 -1.1(4) . . . . ?
C65 C66 C67 C62 2.7(4) . . . . ?
C65 C66 C67 B1 -177.1(2) . . . . ?
C63 C62 C67 C66 -2.3(3) . . . . ?
C63 C62 C67 B1 177.5(2) . . . . ?
C73 B1 C67 C66 37.4(3) . . . . ?
C61 B1 C67 C66 -84.9(3) . . . . ?
C55 B1 C67 C66 158.3(2) . . . . ?
C73 B1 C67 C62 -142.4(2) . . . . ?
C61 B1 C67 C62 95.4(3) . . . . ?
C55 B1 C67 C62 -21.5(3) . . . . ?
C73 C68 C69 C70 0.7(4) . . . . ?
C68 C69 C70 C71 0.0(4) . . . . ?
C69 C70 C71 C72 -0.2(4) . . . . ?
C70 C71 C72 C73 -0.3(4) . . . . ?
C69 C68 C73 C72 -1.1(4) . . . . ?
C69 C68 C73 B1 -179.4(2) . . . . ?
C71 C72 C73 C68 0.9(4) . . . . ?
C71 C72 C73 B1 179.1(2) . . . . ?
C67 B1 C73 C68 49.5(3) . . . . ?
C61 B1 C73 C68 171.5(2) . . . . ?
C55 B1 C73 C68 -70.1(3) . . . . ?
C67 B1 C73 C72 -128.6(2) . . . . ?
C61 B1 C73 C72 -6.6(3) . . . . ?
C55 B1 C73 C72 111.7(3) . . . . ?
